data_7246156
loop_
_publ_author_name
'Chen, Kai'
'Zhu, Zhao-Qiang'
'Zhang, Ming-Hui'
'Yang, Xiang'
'Li, Jie'
'Chen, Chen'
'Redshaw, Carl'

_publ_section_title
;
 4,4&#x2032;-Biphenyldisulfonic acid induced coordination polymers of
 symmetrical tetramethyl cucurbit[6]uril with alkaline-earth metals for
 detection of antibiotics
;
_journal_issue 6
_journal_name_full CrystEngComm
_journal_page_first 961
_journal_page_last 970
_journal_paper_doi 10.1039/D2CE01470J
_journal_volume 25
_journal_year 2023
_chemical_formula_sum 'C64 H60 Ba2 N24 O31 S4'
_chemical_formula_weight 2064.28
_space_group_crystal_system triclinic
_space_group_IT_number 2
_space_group_name_Hall '-P 1'
_space_group_name_H-M_alt 'P -1'
_atom_sites_solution_hydrogens geom
_audit_creation_method SHELXL-2018/3
_audit_update_record
;
2022-10-31 deposited with the CCDC.	2023-01-06 downloaded from the CCDC.
;
_cell_angle_alpha 106.089(5)
_cell_angle_beta 104.520(5)
_cell_angle_gamma 103.928(5)
_cell_formula_units_Z 2
_cell_length_a 15.569(5)
_cell_length_b 17.153(5)
_cell_length_c 19.580(5)
_cell_measurement_reflns_used 7354
_cell_measurement_temperature 293(2)
_cell_measurement_theta_max 26.18
_cell_measurement_theta_min 2.26
_cell_volume 4585(2)
_computing_structure_refinement 'SHELXL-2018/3 (Sheldrick, 2018)'
_diffrn_ambient_temperature 293(2)
_diffrn_measured_fraction_theta_full 0.996
_diffrn_measured_fraction_theta_max 0.996
_diffrn_measurement_device_type 'CCD area detector'
_diffrn_measurement_method 'phi and omega scans'
_diffrn_radiation_type MoK\a
_diffrn_radiation_wavelength 0.71069
_diffrn_reflns_av_R_equivalents 0.0256
_diffrn_reflns_av_unetI/netI 0.0504
_diffrn_reflns_Laue_measured_fraction_full 0.996
_diffrn_reflns_Laue_measured_fraction_max 0.996
_diffrn_reflns_limit_h_max 18
_diffrn_reflns_limit_h_min -18
_diffrn_reflns_limit_k_max 16
_diffrn_reflns_limit_k_min -20
_diffrn_reflns_limit_l_max 23
_diffrn_reflns_limit_l_min -20
_diffrn_reflns_number 25967
_diffrn_reflns_point_group_measured_fraction_full 0.996
_diffrn_reflns_point_group_measured_fraction_max 0.996
_diffrn_reflns_theta_full 24.999
_diffrn_reflns_theta_max 24.999
_diffrn_reflns_theta_min 1.310
_exptl_absorpt_coefficient_mu 1.033
_exptl_crystal_colour yellow
_exptl_crystal_density_diffrn 1.495
_exptl_crystal_description lump
_exptl_crystal_F_000 2072
_exptl_crystal_size_max 0.300
_exptl_crystal_size_mid 0.200
_exptl_crystal_size_min 0.150
_refine_diff_density_max 0.496
_refine_diff_density_min -0.659
_refine_diff_density_rms 0.077
_refine_ls_extinction_method none
_refine_ls_goodness_of_fit_ref 1.024
_refine_ls_hydrogen_treatment constr
_refine_ls_matrix_type full
_refine_ls_number_parameters 1130
_refine_ls_number_reflns 16088
_refine_ls_number_restraints 0
_refine_ls_restrained_S_all 1.024
_refine_ls_R_factor_all 0.0521
_refine_ls_R_factor_gt 0.0377
_refine_ls_shift/su_max 0.003
_refine_ls_shift/su_mean 0.000
_refine_ls_structure_factor_coef Fsqd
_refine_ls_weighting_details 'w=1/[\s^2^(Fo^2^)+(0.0539P)^2^] where P=(Fo^2^+2Fc^2^)/3'
_refine_ls_weighting_scheme calc
_refine_ls_wR_factor_gt 0.0974
_refine_ls_wR_factor_ref 0.1033
_reflns_Friedel_coverage 0.000
_reflns_number_gt 12276
_reflns_number_total 16088
_reflns_threshold_expression 'I > 2\s(I)'
_cod_data_source_file d2ce01470j2.cif
_cod_data_source_block shelx_CCDC1
_cod_depositor_comments 'Adding full bibliography for 7246155--7246157.cif.'
_cod_database_code 7246156
_shelx_shelxl_version_number 2018/3
_shelx_space_group_comment
;
The symmetry employed for this shelxl refinement is uniquely defined
by the following loop, which should always be used as a source of
symmetry information in preference to the above space-group names.
They are only intended as comments.
;
_shelx_estimated_absorpt_t_min 0.747
_shelx_estimated_absorpt_t_max 0.860
_platon_squeeze_void_probe_radius 1.20

loop_
_space_group_symop_operation_xyz
'x, y, z'
'-x, -y, -z'

loop_
_atom_site_label
_atom_site_type_symbol
_atom_site_fract_x
_atom_site_fract_y
_atom_site_fract_z
_atom_site_U_iso_or_equiv
_atom_site_adp_type
_atom_site_occupancy
_atom_site_site_symmetry_order
_atom_site_calc_flag
_atom_site_refinement_flags_posn
_atom_site_refinement_flags_adp
_atom_site_refinement_flags_occupancy
_atom_site_disorder_assembly
_atom_site_disorder_group
Ba1 Ba 0.84221(2) 0.66766(2) 0.25277(2) 0.02845(7) Uani 1 1 d . . . . .
Ba2 Ba 0.75625(2) 0.87821(2) 0.18217(2) 0.03579(8) Uani 1 1 d . . . . .
O1 O 0.95858(18) 0.96568(17) 0.25840(16) 0.0384(7) Uani 1 1 d . . . . .
O2 O 0.79443(19) 1.02979(17) 0.29687(16) 0.0429(7) Uani 1 1 d . . . . .
O3 O 0.6876(3) 0.93301(19) 0.40375(17) 0.0621(10) Uani 1 1 d . . . . .
O4 O 1.2465(2) 1.21631(19) 0.53968(16) 0.0525(8) Uani 1 1 d . . . . .
O5 O 1.08273(18) 1.29880(17) 0.59255(14) 0.0385(7) Uani 1 1 d . . . . .
O6 O 0.98051(18) 1.20585(17) 0.68792(15) 0.0388(7) Uani 1 1 d . . . . .
O7 O 0.74719(19) 0.72630(17) 0.02943(15) 0.0406(7) Uani 1 1 d . . . . .
O8 O 0.58353(18) 0.78333(17) 0.07178(14) 0.0378(7) Uani 1 1 d . . . . .
O9 O 0.45994(19) 0.70340(17) 0.19060(16) 0.0440(7) Uani 1 1 d . . . . .
O10 O 0.18569(19) 0.41834(16) -0.09949(14) 0.0377(7) Uani 1 1 d . . . . .
O11 O 0.29441(18) 0.49567(16) -0.20423(15) 0.0348(6) Uani 1 1 d . . . . .
O12 O 0.48492(19) 0.43954(18) -0.24539(17) 0.0469(8) Uani 1 1 d . . . . .
O13 O 0.96205(18) 0.57330(16) 0.24876(16) 0.0379(7) Uani 1 1 d . . . . .
O14 O 1.0984(2) 0.5358(2) 0.2938(2) 0.0675(11) Uani 1 1 d . . . . .
O15 O 1.0118(3) 0.48542(19) 0.1598(2) 0.0745(12) Uani 1 1 d . . . . .
O16 O 1.4765(2) 1.16098(18) 0.2228(2) 0.0580(9) Uani 1 1 d . . . . .
O17 O 1.5894(2) 1.08816(19) 0.2146(2) 0.0624(10) Uani 1 1 d . . . . .
O18 O 1.4689(3) 1.0752(2) 0.1008(2) 0.0646(10) Uani 1 1 d . . . . .
O19 O 0.3086(4) 0.5255(4) 0.4825(2) 0.1164(18) Uani 1 1 d . . . . .
O20 O 0.4435(2) 0.5664(2) 0.5914(2) 0.0757(11) Uani 1 1 d . . . . .
O21 O 0.3206(3) 0.4325(2) 0.5522(3) 0.0945(15) Uani 1 1 d . . . . .
O22 O 0.1185(3) 0.9278(2) 0.9741(2) 0.0723(11) Uani 1 1 d . . . . .
O23 O -0.0379(3) 0.8402(3) 0.8864(3) 0.1038(16) Uani 1 1 d . . . . .
O24 O 0.0396(4) 0.7924(2) 0.9799(3) 0.0971(15) Uani 1 1 d . . . . .
O1W O 0.6800(3) 0.6911(2) 0.1634(2) 0.0722(11) Uani 1 1 d . . . . .
O2W O 0.8770(2) 0.77500(17) 0.16842(16) 0.0438(7) Uani 1 1 d . . . . .
O3W O 0.8306(2) 0.8407(2) 0.31957(19) 0.0637(10) Uani 1 1 d . . . . .
O4W O 0.8344(3) 0.9336(2) 0.0834(2) 0.0681(10) Uani 1 1 d . . . . .
O5W O 0.6597(3) 0.9773(2) 0.1268(2) 0.0664(10) Uani 1 1 d . . . . .
O6W O 0.6223(2) 0.8522(2) 0.24928(17) 0.0561(9) Uani 1 1 d . . . . .
O7W O 0.7036(2) 0.6670(2) 0.31583(16) 0.0546(9) Uani 1 1 d . . . . .
S1 S 1.04078(7) 0.55197(6) 0.23207(6) 0.0326(2) Uani 1 1 d . . . . .
S2 S 1.49494(8) 1.08749(7) 0.18103(7) 0.0444(3) Uani 1 1 d . . . . .
S3 S 0.34408(8) 0.51928(8) 0.55492(7) 0.0530(3) Uani 1 1 d . . . . .
S4 S 0.05067(10) 0.84175(8) 0.93205(7) 0.0541(3) Uani 1 1 d . . . . .
C1 C 1.0321(3) 1.0263(2) 0.2900(2) 0.0292(9) Uani 1 1 d . . . . .
C2 C 1.1948(3) 1.1048(2) 0.3464(2) 0.0309(9) Uani 1 1 d . . . . .
C3 C 1.2617(3) 1.1091(3) 0.3014(3) 0.0486(12) Uani 1 1 d . . . . .
H3A H 1.293365 1.067936 0.304836 0.073 Uiso 1 1 calc R U . . .
H3B H 1.307351 1.165845 0.321686 0.073 Uiso 1 1 calc R U . . .
H3C H 1.226675 1.096143 0.249415 0.073 Uiso 1 1 calc R U . . .
C4 C 1.1371(3) 1.1693(2) 0.3452(2) 0.0301(9) Uani 1 1 d . . . . .
C5 C 1.1653(3) 1.2331(3) 0.3078(3) 0.0484(12) Uani 1 1 d . . . . .
H5A H 1.152231 1.202724 0.255143 0.073 Uiso 1 1 calc R U . . .
H5B H 1.231387 1.265013 0.331649 0.073 Uiso 1 1 calc R U . . .
H5C H 1.130216 1.272104 0.312905 0.073 Uiso 1 1 calc R U . . .
C6 C 1.2176(3) 1.1886(2) 0.4711(2) 0.0340(9) Uani 1 1 d . . . . .
C7 C 0.9595(3) 1.1377(2) 0.2851(2) 0.0320(9) Uani 1 1 d . . . . .
H7A H 0.911837 1.092293 0.240446 0.038 Uiso 1 1 calc R U . . .
H7B H 0.977882 1.188206 0.271906 0.038 Uiso 1 1 calc R U . . .
C8 C 1.1274(3) 1.2847(2) 0.4577(2) 0.0327(9) Uani 1 1 d . . . . .
H8A H 1.172850 1.319040 0.507860 0.039 Uiso 1 1 calc R U . . .
H8B H 1.129345 1.320360 0.427031 0.039 Uiso 1 1 calc R U . . .
C9 C 0.8381(3) 1.1033(3) 0.3422(2) 0.0321(9) Uani 1 1 d . . . . .
C10 C 0.9484(3) 1.2406(2) 0.4020(2) 0.0299(9) Uani 1 1 d . . . . .
H10 H 0.951880 1.286213 0.380750 0.036 Uiso 1 1 calc R U . . .
C11 C 1.0203(3) 1.2726(2) 0.5306(2) 0.0278(8) Uani 1 1 d . . . . .
C12 C 0.8728(3) 1.2336(2) 0.4393(2) 0.0315(9) Uani 1 1 d . . . . .
H12 H 0.839204 1.274263 0.433876 0.038 Uiso 1 1 calc R U . . .
C13 C 0.7261(3) 1.1078(3) 0.4116(2) 0.0356(10) Uani 1 1 d . . . . .
H13A H 0.684378 1.059623 0.366179 0.043 Uiso 1 1 calc R U . . .
H13B H 0.694791 1.150246 0.420709 0.043 Uiso 1 1 calc R U . . .
C14 C 0.8885(3) 1.2675(2) 0.5780(2) 0.0311(9) Uani 1 1 d . . . . .
H14A H 0.839509 1.292216 0.565709 0.037 Uiso 1 1 calc R U . . .
H14B H 0.937755 1.309114 0.623972 0.037 Uiso 1 1 calc R U . . .
C15 C 0.7133(3) 0.9923(3) 0.4643(2) 0.0402(10) Uani 1 1 d . . . . .
C16 C 0.7557(3) 1.1309(2) 0.5513(2) 0.0305(9) Uani 1 1 d . . . . .
H16 H 0.708366 1.159524 0.552997 0.037 Uiso 1 1 calc R U . . .
C17 C 0.8995(3) 1.1667(2) 0.6454(2) 0.0296(9) Uani 1 1 d . . . . .
C18 C 0.7475(3) 1.0658(2) 0.5917(2) 0.0310(9) Uani 1 1 d . . . . .
H18 H 0.701774 1.069062 0.617949 0.037 Uiso 1 1 calc R U . . .
C19 C 0.6837(3) 0.9028(2) 0.5404(2) 0.0379(10) Uani 1 1 d . . . . .
H19A H 0.644656 0.860070 0.490926 0.046 Uiso 1 1 calc R U . . .
H19B H 0.644108 0.908002 0.571349 0.046 Uiso 1 1 calc R U . . .
C20 C 0.8650(3) 1.0614(2) 0.7066(2) 0.0343(9) Uani 1 1 d . . . . .
H20A H 0.814046 1.056146 0.726921 0.041 Uiso 1 1 calc R U . . .
H20B H 0.921213 1.104024 0.746317 0.041 Uiso 1 1 calc R U . . .
C21 C 0.7217(2) 0.6910(2) -0.0396(2) 0.0288(8) Uani 1 1 d . . . . .
C22 C 0.7081(2) 0.6012(2) -0.1598(2) 0.0265(8) Uani 1 1 d . . . . .
C23 C 0.7830(3) 0.6169(3) -0.1963(3) 0.0415(10) Uani 1 1 d . . . . .
H23A H 0.823605 0.584275 -0.186077 0.062 Uiso 1 1 calc R U . . .
H23B H 0.819452 0.677070 -0.175894 0.062 Uiso 1 1 calc R U . . .
H23C H 0.753322 0.599381 -0.249929 0.062 Uiso 1 1 calc R U . . .
C24 C 0.6385(2) 0.6552(2) -0.1685(2) 0.0249(8) Uani 1 1 d . . . . .
C25 C 0.6519(3) 0.7076(3) -0.2179(2) 0.0367(10) Uani 1 1 d . . . . .
H25A H 0.641734 0.670057 -0.267817 0.055 Uiso 1 1 calc R U . . .
H25B H 0.714765 0.748062 -0.196891 0.055 Uiso 1 1 calc R U . . .
H25C H 0.607645 0.738164 -0.220235 0.055 Uiso 1 1 calc R U . . .
C26 C 0.5516(3) 0.5068(2) -0.2163(2) 0.0296(9) Uani 1 1 d . . . . .
C27 C 0.6199(2) 0.7759(2) -0.0667(2) 0.0270(8) Uani 1 1 d . . . . .
H27A H 0.664171 0.819119 -0.019085 0.032 Uiso 1 1 calc R U . . .
H27B H 0.612560 0.803558 -0.103783 0.032 Uiso 1 1 calc R U . . .
C28 C 0.4567(2) 0.6004(2) -0.2250(2) 0.0285(8) Uani 1 1 d . . . . .
H28A H 0.412168 0.548056 -0.265207 0.034 Uiso 1 1 calc R U . . .
H28B H 0.464696 0.645766 -0.245731 0.034 Uiso 1 1 calc R U . . .
C29 C 0.5203(2) 0.7538(2) 0.0115(2) 0.0254(8) Uani 1 1 d . . . . .
C30 C 0.4413(2) 0.7120(2) -0.11791(19) 0.0235(8) Uani 1 1 d . . . . .
H30 H 0.436138 0.749179 -0.147722 0.028 Uiso 1 1 calc R U . . .
C31 C 0.3349(2) 0.5717(2) -0.16564(19) 0.0228(8) Uani 1 1 d . . . . .
C32 C 0.3688(2) 0.7079(2) -0.07648(19) 0.0221(8) Uani 1 1 d . . . . .
H32 H 0.337789 0.750936 -0.078918 0.027 Uiso 1 1 calc R U . . .
C33 C 0.3912(3) 0.7497(2) 0.0623(2) 0.0284(8) Uani 1 1 d . . . . .
H33A H 0.348020 0.780044 0.049742 0.034 Uiso 1 1 calc R U . . .
H33B H 0.443751 0.789293 0.107028 0.034 Uiso 1 1 calc R U . . .
C34 C 0.2175(2) 0.5887(2) -0.1027(2) 0.0257(8) Uani 1 1 d . . . . .
H34A H 0.175256 0.538659 -0.146436 0.031 Uiso 1 1 calc R U . . .
H34B H 0.187359 0.632274 -0.097014 0.031 Uiso 1 1 calc R U . . .
C35 C 0.3822(3) 0.6623(2) 0.1430(2) 0.0306(9) Uani 1 1 d . . . . .
C36 C 0.2475(2) 0.6234(2) 0.0382(2) 0.0252(8) Uani 1 1 d . . . . .
H36 H 0.204424 0.656732 0.037440 0.030 Uiso 1 1 calc R U . . .
C37 C 0.2081(2) 0.4811(2) -0.0421(2) 0.0274(8) Uani 1 1 d . . . . .
C38 C 0.2297(2) 0.5618(2) 0.08161(19) 0.0247(8) Uani 1 1 d . . . . .
H38 H 0.175536 0.563476 0.098205 0.030 Uiso 1 1 calc R U . . .
C39 C 0.3295(3) 0.5640(2) 0.2079(2) 0.0311(9) Uani 1 1 d . . . . .
H39A H 0.271266 0.552140 0.218808 0.037 Uiso 1 1 calc R U . . .
H39B H 0.377706 0.609223 0.252344 0.037 Uiso 1 1 calc R U . . .
C40 C 0.1778(2) 0.3994(2) 0.0392(2) 0.0309(9) Uani 1 1 d . . . . .
H40A H 0.140623 0.354483 -0.009581 0.037 Uiso 1 1 calc R U . . .
H40B H 0.136213 0.406462 0.068224 0.037 Uiso 1 1 calc R U . . .
C41 C 1.1136(3) 0.6445(2) 0.2254(2) 0.0281(8) Uani 1 1 d . . . . .
C42 C 1.0804(3) 0.6725(2) 0.1684(2) 0.0393(10) Uani 1 1 d . . . . .
H42 H 1.018437 0.645515 0.135741 0.047 Uiso 1 1 calc R U . . .
C43 C 1.1382(3) 0.7405(2) 0.1591(2) 0.0367(10) Uani 1 1 d . . . . .
H43 H 1.114827 0.758229 0.119599 0.044 Uiso 1 1 calc R U . . .
C44 C 1.2315(3) 0.7835(2) 0.2077(2) 0.0273(8) Uani 1 1 d . . . . .
C45 C 1.2615(3) 0.7545(2) 0.2661(2) 0.0318(9) Uani 1 1 d . . . . .
H45 H 1.322490 0.782300 0.300429 0.038 Uiso 1 1 calc R U . . .
C46 C 1.2042(3) 0.6861(2) 0.2746(2) 0.0310(9) Uani 1 1 d . . . . .
H46 H 1.226791 0.667883 0.313980 0.037 Uiso 1 1 calc R U . . .
C47 C 1.2960(3) 0.8562(2) 0.1987(2) 0.0289(8) Uani 1 1 d . . . . .
C48 C 1.2626(3) 0.8979(3) 0.1522(3) 0.0466(11) Uani 1 1 d . . . . .
H48 H 1.198561 0.879276 0.125108 0.056 Uiso 1 1 calc R U . . .
C49 C 1.3236(3) 0.9679(3) 0.1453(3) 0.0506(12) Uani 1 1 d . . . . .
H49 H 1.300223 0.994982 0.113529 0.061 Uiso 1 1 calc R U . . .
C50 C 1.4176(3) 0.9961(2) 0.1855(2) 0.0347(9) Uani 1 1 d . . . . .
C51 C 1.4522(3) 0.9547(3) 0.2305(3) 0.0450(11) Uani 1 1 d . . . . .
H51 H 1.516332 0.973106 0.257066 0.054 Uiso 1 1 calc R U . . .
C52 C 1.3911(3) 0.8851(3) 0.2367(3) 0.0426(11) Uani 1 1 d . . . . .
H52 H 1.415477 0.857273 0.267433 0.051 Uiso 1 1 calc R U . . .
C53 C 0.2874(3) 0.5718(3) 0.6115(2) 0.0384(10) Uani 1 1 d . . . . .
C54 C 0.3165(3) 0.6601(3) 0.6400(2) 0.0434(11) Uani 1 1 d . . . . .
H54 H 0.363558 0.691305 0.627104 0.052 Uiso 1 1 calc R U . . .
C55 C 0.2778(3) 0.7029(3) 0.6868(2) 0.0401(10) Uani 1 1 d . . . . .
H55 H 0.298620 0.762739 0.705258 0.048 Uiso 1 1 calc R U . . .
C56 C 0.2071(3) 0.6578(3) 0.7072(2) 0.0346(9) Uani 1 1 d . . . . .
C57 C 0.1777(3) 0.5684(3) 0.6775(2) 0.0410(10) Uani 1 1 d . . . . .
H57 H 0.130313 0.536795 0.689830 0.049 Uiso 1 1 calc R U . . .
C58 C 0.2170(3) 0.5259(3) 0.6306(3) 0.0468(11) Uani 1 1 d . . . . .
H58 H 0.196339 0.466080 0.611573 0.056 Uiso 1 1 calc R U . . .
C59 C 0.1687(3) 0.7036(2) 0.7625(2) 0.0320(9) Uani 1 1 d . . . . .
C60 C 0.2205(3) 0.7862(3) 0.8146(2) 0.0414(10) Uani 1 1 d . . . . .
H60 H 0.279809 0.813560 0.814547 0.050 Uiso 1 1 calc R U . . .
C61 C 0.1856(3) 0.8283(3) 0.8662(2) 0.0417(10) Uani 1 1 d . . . . .
H61 H 0.220936 0.883836 0.899998 0.050 Uiso 1 1 calc R U . . .
C62 C 0.0988(3) 0.7885(3) 0.8679(2) 0.0404(10) Uani 1 1 d . . . . .
C63 C 0.0463(3) 0.7065(3) 0.8170(2) 0.0424(11) Uani 1 1 d . . . . .
H63 H -0.012641 0.679403 0.817794 0.051 Uiso 1 1 calc R U . . .
C64 C 0.0808(3) 0.6646(3) 0.7649(2) 0.0388(10) Uani 1 1 d . . . . .
H64 H 0.044760 0.609291 0.730848 0.047 Uiso 1 1 calc R U . . .
N1 N 1.1193(2) 1.02119(18) 0.31442(17) 0.0291(7) Uani 1 1 d . . . . .
N2 N 1.2431(2) 1.12844(19) 0.42584(17) 0.0331(8) Uani 1 1 d . . . . .
N3 N 1.0399(2) 1.11112(19) 0.30520(17) 0.0287(7) Uani 1 1 d . . . . .
N4 N 1.1550(2) 1.21200(19) 0.42532(17) 0.0308(7) Uani 1 1 d . . . . .
N5 N 0.9184(2) 1.15754(19) 0.34368(17) 0.0301(7) Uani 1 1 d . . . . .
N6 N 1.0348(2) 1.2605(2) 0.46329(17) 0.0312(7) Uani 1 1 d . . . . .
N7 N 0.8114(2) 1.1452(2) 0.39927(17) 0.0341(8) Uani 1 1 d . . . . .
N8 N 0.9265(2) 1.2531(2) 0.51829(16) 0.0301(7) Uani 1 1 d . . . . .
N9 N 0.7415(2) 1.0782(2) 0.47458(17) 0.0353(8) Uani 1 1 d . . . . .
N10 N 0.8499(2) 1.19067(19) 0.59214(17) 0.0298(7) Uani 1 1 d . . . . .
N11 N 0.7176(2) 0.9838(2) 0.53195(18) 0.0354(8) Uani 1 1 d . . . . .
N12 N 0.8424(2) 1.0918(2) 0.64487(17) 0.0307(7) Uani 1 1 d . . . . .
N13 N 0.7502(2) 0.62884(19) -0.07794(16) 0.0281(7) Uani 1 1 d . . . . .
N14 N 0.6440(2) 0.51321(18) -0.19368(17) 0.0272(7) Uani 1 1 d . . . . .
N15 N 0.6597(2) 0.70894(18) -0.09044(16) 0.0264(7) Uani 1 1 d . . . . .
N16 N 0.5463(2) 0.58742(19) -0.20022(17) 0.0282(7) Uani 1 1 d . . . . .
N17 N 0.5301(2) 0.74601(18) -0.05728(16) 0.0257(7) Uani 1 1 d . . . . .
N18 N 0.4175(2) 0.62284(18) -0.16565(16) 0.0254(7) Uani 1 1 d . . . . .
N19 N 0.4258(2) 0.72430(18) 0.00047(16) 0.0258(7) Uani 1 1 d . . . . .
N20 N 0.3032(2) 0.62114(18) -0.11681(16) 0.0244(7) Uani 1 1 d . . . . .
N21 N 0.3434(2) 0.67767(19) 0.07984(16) 0.0287(7) Uani 1 1 d . . . . .
N22 N 0.2311(2) 0.56516(18) -0.03665(16) 0.0261(7) Uani 1 1 d . . . . .
N23 N 0.3168(2) 0.59488(19) 0.14540(16) 0.0284(7) Uani 1 1 d . . . . .
N24 N 0.2130(2) 0.47827(18) 0.02762(16) 0.0268(7) Uani 1 1 d . . . . .

loop_
_atom_site_aniso_label
_atom_site_aniso_U_11
_atom_site_aniso_U_22
_atom_site_aniso_U_33
_atom_site_aniso_U_23
_atom_site_aniso_U_13
_atom_site_aniso_U_12
Ba1 0.02698(13) 0.02557(13) 0.02510(13) 0.00487(9) 0.00290(10) 0.00667(10)
Ba2 0.02981(14) 0.03199(15) 0.03808(15) 0.01069(11) 0.00423(11) 0.00728(11)
O1 0.0229(14) 0.0320(16) 0.0450(17) 0.0066(13) 0.0028(13) 0.0007(12)
O2 0.0329(16) 0.0333(17) 0.0414(17) -0.0042(13) 0.0072(13) 0.0011(13)
O3 0.088(3) 0.0400(19) 0.0289(18) -0.0045(14) 0.0067(17) 0.0042(17)
O4 0.062(2) 0.055(2) 0.0218(16) -0.0030(14) 0.0015(14) 0.0214(16)
O5 0.0288(15) 0.0479(18) 0.0250(15) 0.0060(12) 0.0008(12) 0.0059(13)
O6 0.0240(14) 0.0383(17) 0.0362(16) 0.0075(13) -0.0023(12) -0.0004(12)
O7 0.0437(17) 0.0446(17) 0.0248(16) 0.0065(13) 0.0002(13) 0.0185(14)
O8 0.0269(14) 0.0428(17) 0.0250(15) 0.0019(12) -0.0030(12) 0.0040(12)
O9 0.0373(17) 0.0335(16) 0.0389(17) 0.0104(13) -0.0053(14) -0.0044(13)
O10 0.0486(17) 0.0277(15) 0.0261(15) 0.0023(12) 0.0060(13) 0.0100(13)
O11 0.0329(15) 0.0232(15) 0.0368(16) 0.0006(12) 0.0103(12) 0.0031(12)
O12 0.0283(15) 0.0324(17) 0.061(2) 0.0058(14) 0.0043(14) 0.0024(13)
O13 0.0283(15) 0.0341(16) 0.0515(18) 0.0150(13) 0.0164(13) 0.0083(12)
O14 0.0373(18) 0.066(2) 0.108(3) 0.063(2) 0.0078(18) 0.0120(16)
O15 0.103(3) 0.0265(18) 0.078(3) -0.0048(16) 0.053(2) -0.0020(18)
O16 0.068(2) 0.0302(17) 0.084(3) 0.0184(16) 0.0361(19) 0.0218(16)
O17 0.0407(19) 0.0383(18) 0.117(3) 0.0314(19) 0.039(2) 0.0108(15)
O18 0.086(3) 0.047(2) 0.078(3) 0.0333(18) 0.050(2) 0.0164(18)
O19 0.128(4) 0.199(5) 0.047(3) 0.036(3) 0.032(3) 0.101(4)
O20 0.040(2) 0.074(3) 0.094(3) 0.008(2) 0.028(2) 0.0064(18)
O21 0.073(3) 0.047(2) 0.159(4) 0.014(2) 0.062(3) 0.014(2)
O22 0.090(3) 0.047(2) 0.064(2) 0.0017(17) 0.030(2) 0.0112(19)
O23 0.074(3) 0.112(3) 0.094(3) -0.013(3) 0.009(2) 0.056(3)
O24 0.158(4) 0.069(3) 0.111(4) 0.045(2) 0.101(3) 0.044(3)
O1W 0.071(2) 0.055(2) 0.076(3) 0.0246(19) -0.005(2) 0.0251(19)
O2W 0.0481(18) 0.0361(17) 0.0390(17) 0.0103(13) 0.0067(14) 0.0118(14)
O3W 0.065(2) 0.052(2) 0.062(2) 0.0133(17) 0.0063(18) 0.0219(18)
O4W 0.071(2) 0.070(2) 0.084(3) 0.045(2) 0.038(2) 0.027(2)
O5W 0.071(2) 0.052(2) 0.079(3) 0.0231(18) 0.020(2) 0.0334(18)
O6W 0.0402(18) 0.067(2) 0.0407(19) 0.0024(15) 0.0136(15) 0.0034(16)
O7W 0.0397(17) 0.059(2) 0.0384(18) -0.0090(15) 0.0175(14) -0.0034(15)
S1 0.0291(5) 0.0227(5) 0.0453(6) 0.0107(4) 0.0150(5) 0.0064(4)
S2 0.0460(7) 0.0271(6) 0.0707(8) 0.0215(5) 0.0332(6) 0.0117(5)
S3 0.0434(7) 0.0596(8) 0.0478(7) 0.0092(6) 0.0140(6) 0.0166(6)
S4 0.0645(8) 0.0474(7) 0.0501(8) 0.0113(6) 0.0243(6) 0.0205(6)
C1 0.027(2) 0.035(2) 0.021(2) 0.0080(16) 0.0077(16) 0.0049(18)
C2 0.0241(19) 0.032(2) 0.026(2) 0.0025(16) 0.0084(16) 0.0003(16)
C3 0.034(2) 0.054(3) 0.053(3) 0.013(2) 0.024(2) 0.005(2)
C4 0.029(2) 0.029(2) 0.023(2) 0.0045(16) 0.0089(16) -0.0005(16)
C5 0.052(3) 0.043(3) 0.047(3) 0.023(2) 0.020(2) 0.002(2)
C6 0.029(2) 0.029(2) 0.032(2) 0.0032(17) 0.0073(18) 0.0010(17)
C7 0.036(2) 0.033(2) 0.0183(19) 0.0064(16) 0.0011(16) 0.0082(18)
C8 0.032(2) 0.024(2) 0.032(2) 0.0025(16) 0.0096(18) 0.0015(17)
C9 0.030(2) 0.038(2) 0.022(2) 0.0064(18) -0.0006(17) 0.0147(19)
C10 0.033(2) 0.030(2) 0.021(2) 0.0088(16) 0.0022(16) 0.0088(17)
C11 0.033(2) 0.0195(19) 0.022(2) 0.0042(15) 0.0021(17) 0.0054(16)
C12 0.030(2) 0.030(2) 0.027(2) 0.0067(16) 0.0021(17) 0.0106(17)
C13 0.022(2) 0.047(3) 0.029(2) 0.0113(18) 0.0005(17) 0.0078(18)
C14 0.034(2) 0.022(2) 0.028(2) -0.0008(16) 0.0077(17) 0.0087(17)
C15 0.029(2) 0.042(3) 0.034(3) 0.002(2) 0.0008(18) 0.0070(19)
C16 0.024(2) 0.038(2) 0.025(2) 0.0068(17) 0.0068(16) 0.0107(17)
C17 0.027(2) 0.027(2) 0.028(2) 0.0005(16) 0.0096(17) 0.0085(17)
C18 0.025(2) 0.033(2) 0.025(2) -0.0005(16) 0.0065(16) 0.0076(17)
C19 0.024(2) 0.031(2) 0.040(2) 0.0053(18) -0.0014(18) -0.0012(17)
C20 0.035(2) 0.036(2) 0.022(2) 0.0001(17) 0.0061(17) 0.0104(18)
C21 0.0207(19) 0.031(2) 0.030(2) 0.0133(17) 0.0040(16) 0.0023(16)
C22 0.0200(18) 0.031(2) 0.028(2) 0.0109(16) 0.0089(16) 0.0051(16)
C23 0.035(2) 0.050(3) 0.055(3) 0.027(2) 0.027(2) 0.021(2)
C24 0.0210(18) 0.028(2) 0.025(2) 0.0100(16) 0.0072(15) 0.0090(15)
C25 0.044(2) 0.042(2) 0.040(2) 0.026(2) 0.022(2) 0.021(2)
C26 0.025(2) 0.035(2) 0.026(2) 0.0081(17) 0.0076(16) 0.0084(18)
C27 0.0240(19) 0.0201(19) 0.033(2) 0.0081(16) 0.0082(16) 0.0040(15)
C28 0.0183(18) 0.040(2) 0.0211(19) 0.0062(16) 0.0018(15) 0.0099(16)
C29 0.026(2) 0.0198(19) 0.026(2) 0.0049(15) 0.0071(17) 0.0071(15)
C30 0.0211(18) 0.0230(19) 0.0211(19) 0.0067(15) 0.0026(15) 0.0043(15)
C31 0.0221(18) 0.024(2) 0.0194(18) 0.0079(15) 0.0032(15) 0.0077(16)
C32 0.0220(18) 0.0180(18) 0.0229(19) 0.0062(14) 0.0034(15) 0.0062(14)
C33 0.034(2) 0.021(2) 0.024(2) 0.0017(15) 0.0095(17) 0.0049(16)
C34 0.0212(18) 0.028(2) 0.0230(19) 0.0081(15) 0.0033(15) 0.0048(15)
C35 0.039(2) 0.027(2) 0.025(2) 0.0067(16) 0.0117(18) 0.0116(18)
C36 0.0257(19) 0.026(2) 0.026(2) 0.0076(15) 0.0100(16) 0.0129(16)
C37 0.0202(19) 0.029(2) 0.028(2) 0.0084(17) 0.0030(16) 0.0087(16)
C38 0.0225(18) 0.031(2) 0.0217(19) 0.0067(15) 0.0087(15) 0.0122(16)
C39 0.038(2) 0.033(2) 0.022(2) 0.0072(16) 0.0076(17) 0.0151(18)
C40 0.0213(19) 0.031(2) 0.034(2) 0.0120(17) 0.0022(16) 0.0047(16)
C41 0.028(2) 0.022(2) 0.034(2) 0.0074(16) 0.0134(17) 0.0075(16)
C42 0.027(2) 0.033(2) 0.048(3) 0.012(2) 0.0058(19) 0.0031(18)
C43 0.034(2) 0.034(2) 0.040(2) 0.0162(19) 0.0066(19) 0.0093(18)
C44 0.028(2) 0.0203(19) 0.031(2) 0.0037(16) 0.0131(17) 0.0066(16)
C45 0.028(2) 0.030(2) 0.031(2) 0.0077(17) 0.0084(17) 0.0046(17)
C46 0.033(2) 0.032(2) 0.032(2) 0.0123(17) 0.0164(18) 0.0118(18)
C47 0.029(2) 0.025(2) 0.032(2) 0.0059(16) 0.0150(17) 0.0080(16)
C48 0.036(2) 0.053(3) 0.062(3) 0.038(2) 0.017(2) 0.014(2)
C49 0.035(2) 0.058(3) 0.076(4) 0.046(3) 0.021(2) 0.017(2)
C50 0.039(2) 0.021(2) 0.054(3) 0.0165(18) 0.026(2) 0.0113(17)
C51 0.034(2) 0.039(3) 0.054(3) 0.020(2) 0.009(2) 0.001(2)
C52 0.038(2) 0.038(3) 0.052(3) 0.026(2) 0.009(2) 0.008(2)
C53 0.034(2) 0.044(3) 0.032(2) 0.0149(19) 0.0051(19) 0.010(2)
C54 0.034(2) 0.044(3) 0.047(3) 0.017(2) 0.012(2) 0.006(2)
C55 0.036(2) 0.037(2) 0.041(3) 0.0157(19) 0.006(2) 0.0055(19)
C56 0.027(2) 0.039(2) 0.034(2) 0.0178(19) 0.0023(18) 0.0087(18)
C57 0.040(2) 0.037(3) 0.040(3) 0.012(2) 0.015(2) 0.004(2)
C58 0.043(3) 0.037(3) 0.049(3) 0.011(2) 0.009(2) 0.005(2)
C59 0.030(2) 0.033(2) 0.036(2) 0.0205(18) 0.0074(17) 0.0092(17)
C60 0.031(2) 0.037(2) 0.045(3) 0.012(2) 0.004(2) 0.0038(19)
C61 0.045(3) 0.034(2) 0.040(3) 0.0108(19) 0.009(2) 0.011(2)
C62 0.045(3) 0.042(3) 0.038(2) 0.021(2) 0.010(2) 0.019(2)
C63 0.042(3) 0.035(2) 0.050(3) 0.019(2) 0.018(2) 0.008(2)
C64 0.038(2) 0.030(2) 0.041(2) 0.0128(18) 0.010(2) 0.0025(18)
N1 0.0231(16) 0.0230(17) 0.0307(18) 0.0025(13) 0.0041(14) 0.0028(13)
N2 0.0304(18) 0.0298(18) 0.0263(18) 0.0019(14) 0.0028(14) 0.0050(14)
N3 0.0259(17) 0.0252(18) 0.0273(17) 0.0055(13) 0.0062(14) 0.0030(13)
N4 0.0307(17) 0.0286(18) 0.0255(17) 0.0031(14) 0.0079(14) 0.0063(14)
N5 0.0284(17) 0.0294(18) 0.0227(17) 0.0014(13) 0.0060(14) 0.0049(14)
N6 0.0239(16) 0.0387(19) 0.0220(17) 0.0061(14) 0.0028(13) 0.0059(14)
N7 0.0264(17) 0.0356(19) 0.0259(18) 0.0021(14) 0.0023(14) 0.0029(14)
N8 0.0274(17) 0.0365(19) 0.0198(16) 0.0063(14) 0.0029(13) 0.0089(14)
N9 0.0381(19) 0.035(2) 0.0221(17) 0.0046(14) 0.0039(15) 0.0068(16)
N10 0.0261(17) 0.0305(18) 0.0239(17) 0.0035(14) 0.0043(14) 0.0058(14)
N11 0.0346(19) 0.0329(19) 0.0240(18) 0.0040(14) -0.0001(15) 0.0038(15)
N12 0.0234(16) 0.0328(19) 0.0255(17) 0.0054(14) 0.0020(13) 0.0041(14)
N13 0.0252(16) 0.0303(18) 0.0246(17) 0.0076(13) 0.0016(13) 0.0120(14)
N14 0.0258(17) 0.0232(17) 0.0324(18) 0.0092(13) 0.0090(14) 0.0097(13)
N15 0.0280(17) 0.0273(17) 0.0241(17) 0.0092(13) 0.0065(13) 0.0122(14)
N16 0.0218(16) 0.0272(18) 0.0313(18) 0.0075(14) 0.0062(14) 0.0073(13)
N17 0.0207(15) 0.0243(17) 0.0241(17) 0.0047(13) 0.0039(13) 0.0023(13)
N18 0.0222(16) 0.0235(17) 0.0237(16) 0.0022(13) 0.0070(13) 0.0044(13)
N19 0.0266(16) 0.0257(17) 0.0197(16) 0.0047(12) 0.0066(13) 0.0047(13)
N20 0.0214(15) 0.0250(17) 0.0224(16) 0.0057(13) 0.0075(13) 0.0037(13)
N21 0.0299(17) 0.0263(17) 0.0206(16) 0.0051(13) 0.0049(13) 0.0012(14)
N22 0.0281(17) 0.0238(17) 0.0253(17) 0.0092(13) 0.0085(13) 0.0070(13)
N23 0.0286(17) 0.0311(18) 0.0227(17) 0.0106(13) 0.0033(13) 0.0095(14)
N24 0.0313(17) 0.0245(17) 0.0216(16) 0.0073(13) 0.0064(14) 0.0083(14)

loop_
_atom_type_symbol
_atom_type_description
_atom_type_scat_dispersion_real
_atom_type_scat_dispersion_imag
_atom_type_scat_source
C C 0.0033 0.0016 'International Tables Vol C Tables 4.2.6.8 and 6.1.1.4'
H H 0.0000 0.0000 'International Tables Vol C Tables 4.2.6.8 and 6.1.1.4'
N N 0.0061 0.0033 'International Tables Vol C Tables 4.2.6.8 and 6.1.1.4'
O O 0.0106 0.0060 'International Tables Vol C Tables 4.2.6.8 and 6.1.1.4'
S S 0.1246 0.1234 'International Tables Vol C Tables 4.2.6.8 and 6.1.1.4'
Ba Ba -0.3244 2.2819 'International Tables Vol C Tables 4.2.6.8 and 6.1.1.4'

loop_
_geom_angle_atom_site_label_1
_geom_angle_atom_site_label_2
_geom_angle_atom_site_label_3
_geom_angle
_geom_angle_site_symmetry_1
_geom_angle_site_symmetry_3
_geom_angle_publ_flag
O7W Ba1 O13 131.62(10) . . ?
O7W Ba1 O6 124.91(8) . 2_776 ?
O13 Ba1 O6 77.00(8) . 2_776 ?
O7W Ba1 O5 70.13(9) . 2_776 ?
O13 Ba1 O5 81.12(8) . 2_776 ?
O6 Ba1 O5 70.87(8) 2_776 2_776 ?
O7W Ba1 O11 66.41(8) . 2_665 ?
O13 Ba1 O11 82.68(8) . 2_665 ?
O6 Ba1 O11 158.99(8) 2_776 2_665 ?
O5 Ba1 O11 100.97(8) 2_776 2_665 ?
O7W Ba1 O10 125.71(8) . 2_665 ?
O13 Ba1 O10 72.57(8) . 2_665 ?
O6 Ba1 O10 106.19(8) 2_776 2_665 ?
O5 Ba1 O10 153.38(8) 2_776 2_665 ?
O11 Ba1 O10 72.11(8) 2_665 2_665 ?
O7W Ba1 O2W 120.65(10) . . ?
O13 Ba1 O2W 107.68(8) . . ?
O6 Ba1 O2W 64.18(8) 2_776 . ?
O5 Ba1 O2W 130.12(8) 2_776 . ?
O11 Ba1 O2W 128.57(8) 2_665 . ?
O10 Ba1 O2W 64.29(8) 2_665 . ?
O7W Ba1 O1W 66.20(11) . . ?
O13 Ba1 O1W 144.01(9) . . ?
O6 Ba1 O1W 121.66(9) 2_776 . ?
O5 Ba1 O1W 132.35(10) 2_776 . ?
O11 Ba1 O1W 78.42(9) 2_665 . ?
O10 Ba1 O1W 72.58(10) 2_665 . ?
O2W Ba1 O1W 63.87(10) . . ?
O7W Ba1 O3W 66.29(10) . . ?
O13 Ba1 O3W 144.24(8) . . ?
O6 Ba1 O3W 68.82(9) 2_776 . ?
O5 Ba1 O3W 78.14(9) 2_776 . ?
O11 Ba1 O3W 129.69(9) 2_665 . ?
O10 Ba1 O3W 126.48(9) 2_665 . ?
O2W Ba1 O3W 66.63(9) . . ?
O1W Ba1 O3W 67.74(9) . . ?
O7W Ba1 Ba2 83.41(8) . . ?
O13 Ba1 Ba2 144.97(6) . . ?
O6 Ba1 Ba2 81.66(6) 2_776 . ?
O5 Ba1 Ba2 117.47(6) 2_776 . ?
O11 Ba1 Ba2 118.75(6) 2_665 . ?
O10 Ba1 Ba2 87.40(6) 2_665 . ?
O2W Ba1 Ba2 37.37(6) . . ?
O1W Ba1 Ba2 40.36(7) . . ?
O3W Ba1 Ba2 39.39(7) . . ?
O2 Ba2 O6W 72.75(9) . . ?
O2 Ba2 O8 125.32(8) . . ?
O6W Ba2 O8 70.92(9) . . ?
O2 Ba2 O5W 70.71(10) . . ?
O6W Ba2 O5W 83.87(11) . . ?
O8 Ba2 O5W 66.05(9) . . ?
O2 Ba2 O4W 102.41(10) . . ?
O6W Ba2 O4W 154.37(11) . . ?
O8 Ba2 O4W 93.68(10) . . ?
O5W Ba2 O4W 70.98(11) . . ?
O2 Ba2 O2W 126.78(8) . . ?
O6W Ba2 O2W 123.05(10) . . ?
O8 Ba2 O2W 107.17(8) . . ?
O5W Ba2 O2W 149.79(10) . . ?
O4W Ba2 O2W 80.49(9) . . ?
O2 Ba2 O1 68.49(8) . . ?
O6W Ba2 O1 126.85(9) . . ?
O8 Ba2 O1 162.03(8) . . ?
O5W Ba2 O1 114.56(9) . . ?
O4W Ba2 O1 70.66(10) . . ?
O2W Ba2 O1 62.59(8) . . ?
O2 Ba2 O3W 76.91(9) . . ?
O6W Ba2 O3W 69.78(10) . . ?
O8 Ba2 O3W 124.18(9) . . ?
O5W Ba2 O3W 143.10(10) . . ?
O4W Ba2 O3W 134.69(11) . . ?
O2W Ba2 O3W 66.13(9) . . ?
O1 Ba2 O3W 67.14(9) . . ?
O2 Ba2 O1W 133.36(10) . . ?
O6W Ba2 O1W 68.71(11) . . ?
O8 Ba2 O1W 63.71(9) . . ?
O5W Ba2 O1W 128.16(10) . . ?
O4W Ba2 O1W 123.59(11) . . ?
O2W Ba2 O1W 61.46(9) . . ?
O1 Ba2 O1W 117.13(8) . . ?
O3W Ba2 O1W 65.91(9) . . ?
O2 Ba2 O7 165.40(8) . . ?
O6W Ba2 O7 121.28(8) . . ?
O8 Ba2 O7 61.69(8) . . ?
O5W Ba2 O7 105.02(9) . . ?
O4W Ba2 O7 63.27(9) . . ?
O2W Ba2 O7 51.21(7) . . ?
O1 Ba2 O7 102.22(7) . . ?
O3W Ba2 O7 110.59(8) . . ?
O1W Ba2 O7 60.51(9) . . ?
O2 Ba2 Ba1 116.13(7) . . ?
O6W Ba2 Ba1 86.62(8) . . ?
O8 Ba2 Ba1 101.02(6) . . ?
O5W Ba2 Ba1 165.94(8) . . ?
O4W Ba2 Ba1 117.07(7) . . ?
O2W Ba2 Ba1 36.66(6) . . ?
O1 Ba2 Ba1 79.47(6) . . ?
O3W Ba2 Ba1 39.48(6) . . ?
O1W Ba2 Ba1 37.99(6) . . ?
O7 Ba2 Ba1 71.35(5) . . ?
C1 O1 Ba2 157.1(3) . . ?
C9 O2 Ba2 158.7(3) . . ?
C11 O5 Ba1 156.1(3) . 2_776 ?
C17 O6 Ba1 157.2(3) . 2_776 ?
C21 O7 Ba2 151.2(2) . . ?
C29 O8 Ba2 160.6(3) . . ?
C37 O10 Ba1 155.4(3) . 2_665 ?
C31 O11 Ba1 156.0(2) . 2_665 ?
S1 O13 Ba1 153.75(17) . . ?
Ba1 O1W Ba2 101.65(11) . . ?
Ba1 O2W Ba2 105.97(10) . . ?
Ba2 O3W Ba1 101.13(10) . . ?
O15 S1 O13 112.0(2) . . ?
O15 S1 O14 114.3(2) . . ?
O13 S1 O14 111.4(2) . . ?
O15 S1 C41 105.67(19) . . ?
O13 S1 C41 106.96(16) . . ?
O14 S1 C41 105.85(18) . . ?
O16 S2 O17 112.7(2) . . ?
O16 S2 O18 111.3(2) . . ?
O17 S2 O18 114.2(2) . . ?
O16 S2 C50 106.53(19) . . ?
O17 S2 C50 106.32(19) . . ?
O18 S2 C50 105.2(2) . . ?
O19 S3 O21 112.7(3) . . ?
O19 S3 O20 111.8(3) . . ?
O21 S3 O20 112.6(3) . . ?
O19 S3 C53 105.6(2) . . ?
O21 S3 C53 107.4(2) . . ?
O20 S3 C53 106.1(2) . . ?
O23 S4 O24 112.1(3) . . ?
O23 S4 O22 113.9(3) . . ?
O24 S4 O22 112.1(3) . . ?
O23 S4 C62 105.7(2) . . ?
O24 S4 C62 106.0(2) . . ?
O22 S4 C62 106.3(2) . . ?
O1 C1 N1 126.0(4) . . ?
O1 C1 N3 125.3(4) . . ?
N1 C1 N3 108.7(3) . . ?
N2 C2 N1 112.3(3) . . ?
N2 C2 C3 112.6(3) . . ?
N1 C2 C3 111.8(3) . . ?
N2 C2 C4 102.5(3) . . ?
N1 C2 C4 101.9(3) . . ?
C3 C2 C4 114.8(3) . . ?
N4 C4 N3 112.1(3) . . ?
N4 C4 C5 111.9(3) . . ?
N3 C4 C5 112.1(3) . . ?
N4 C4 C2 102.2(3) . . ?
N3 C4 C2 102.6(3) . . ?
C5 C4 C2 115.2(3) . . ?
O4 C6 N4 126.5(4) . . ?
O4 C6 N2 125.7(4) . . ?
N4 C6 N2 107.8(3) . . ?
N3 C7 N5 114.6(3) . . ?
N6 C8 N4 113.6(3) . . ?
O2 C9 N5 126.8(4) . . ?
O2 C9 N7 124.8(4) . . ?
N5 C9 N7 108.3(3) . . ?
N5 C10 N6 115.0(3) . . ?
N5 C10 C12 104.0(3) . . ?
N6 C10 C12 103.9(3) . . ?
O5 C11 N8 125.9(4) . . ?
O5 C11 N6 125.1(4) . . ?
N8 C11 N6 109.0(3) . . ?
N7 C12 N8 114.6(3) . . ?
N7 C12 C10 103.1(3) . . ?
N8 C12 C10 103.2(3) . . ?
N7 C13 N9 113.4(3) . . ?
N8 C14 N10 113.7(3) . . ?
O3 C15 N11 125.7(4) . . ?
O3 C15 N9 125.3(4) . . ?
N11 C15 N9 109.1(3) . . ?
N10 C16 N9 114.1(3) . . ?
N10 C16 C18 103.4(3) . . ?
N9 C16 C18 103.1(3) . . ?
O6 C17 N10 126.1(4) . . ?
O6 C17 N12 125.5(4) . . ?
N10 C17 N12 108.4(3) . . ?
N11 C18 N12 114.8(3) . . ?
N11 C18 C16 104.1(3) . . ?
N12 C18 C16 103.3(3) . . ?
N11 C19 N2 115.0(3) . 2_776 ?
N12 C20 N1 114.0(3) . 2_776 ?
O7 C21 N15 124.8(4) . . ?
O7 C21 N13 126.6(3) . . ?
N15 C21 N13 108.7(3) . . ?
N14 C22 N13 112.6(3) . . ?
N14 C22 C23 112.5(3) . . ?
N13 C22 C23 111.3(3) . . ?
N14 C22 C24 102.4(3) . . ?
N13 C22 C24 102.2(3) . . ?
C23 C22 C24 115.1(3) . . ?
N15 C24 N16 112.9(3) . . ?
N15 C24 C25 112.3(3) . . ?
N16 C24 C25 112.5(3) . . ?
N15 C24 C22 102.1(3) . . ?
N16 C24 C22 101.8(3) . . ?
C25 C24 C22 114.5(3) . . ?
O12 C26 N16 126.0(3) . . ?
O12 C26 N14 125.4(4) . . ?
N16 C26 N14 108.6(3) . . ?
N17 C27 N15 114.5(3) . . ?
N16 C28 N18 113.9(3) . . ?
O8 C29 N17 126.1(3) . . ?
O8 C29 N19 125.9(3) . . ?
N17 C29 N19 108.1(3) . . ?
N17 C30 N18 114.4(3) . . ?
N17 C30 C32 103.3(3) . . ?
N18 C30 C32 103.3(3) . . ?
O11 C31 N20 125.3(3) . . ?
O11 C31 N18 126.3(3) . . ?
N20 C31 N18 108.4(3) . . ?
N20 C32 N19 114.9(3) . . ?
N20 C32 C30 102.9(3) . . ?
N19 C32 C30 103.0(3) . . ?
N19 C33 N21 113.6(3) . . ?
N20 C34 N22 114.1(3) . . ?
O9 C35 N21 126.3(4) . . ?
O9 C35 N23 126.1(4) . . ?
N21 C35 N23 107.6(3) . . ?
N21 C36 N22 115.3(3) . . ?
N21 C36 C38 103.2(3) . . ?
N22 C36 C38 102.7(3) . . ?
O10 C37 N22 126.5(4) . . ?
O10 C37 N24 125.1(4) . . ?
N22 C37 N24 108.4(3) . . ?
N24 C38 N23 114.8(3) . . ?
N24 C38 C36 103.9(3) . . ?
N23 C38 C36 102.8(3) . . ?
N23 C39 N14 113.8(3) . 2_665 ?
N24 C40 N13 114.7(3) . 2_665 ?
C42 C41 C46 119.6(4) . . ?
C42 C41 S1 119.6(3) . . ?
C46 C41 S1 120.8(3) . . ?
C41 C42 C43 120.3(4) . . ?
C42 C43 C44 121.5(4) . . ?
C45 C44 C43 116.3(3) . . ?
C45 C44 C47 120.9(3) . . ?
C43 C44 C47 122.8(4) . . ?
C46 C45 C44 122.1(4) . . ?
C41 C46 C45 120.2(4) . . ?
C52 C47 C48 117.5(4) . . ?
C52 C47 C44 121.1(4) . . ?
C48 C47 C44 121.4(3) . . ?
C47 C48 C49 121.1(4) . . ?
C50 C49 C48 119.7(4) . . ?
C51 C50 C49 120.0(4) . . ?
C51 C50 S2 119.6(3) . . ?
C49 C50 S2 120.4(3) . . ?
C50 C51 C52 119.8(4) . . ?
C47 C52 C51 121.8(4) . . ?
C54 C53 C58 119.0(4) . . ?
C54 C53 S3 119.5(3) . . ?
C58 C53 S3 121.4(3) . . ?
C55 C54 C53 121.2(4) . . ?
C54 C55 C56 120.7(4) . . ?
C57 C56 C55 117.5(4) . . ?
C57 C56 C59 121.1(4) . . ?
C55 C56 C59 121.4(4) . . ?
C58 C57 C56 121.4(4) . . ?
C57 C58 C53 120.1(4) . . ?
C64 C59 C60 117.7(4) . . ?
C64 C59 C56 121.2(4) . . ?
C60 C59 C56 121.1(4) . . ?
C61 C60 C59 121.2(4) . . ?
C62 C61 C60 120.2(4) . . ?
C61 C62 C63 119.6(4) . . ?
C61 C62 S4 121.3(3) . . ?
C63 C62 S4 119.0(3) . . ?
C62 C63 C64 120.3(4) . . ?
C63 C64 C59 121.0(4) . . ?
C1 N1 C20 120.9(3) . 2_776 ?
C1 N1 C2 113.6(3) . . ?
C20 N1 C2 123.9(3) 2_776 . ?
C6 N2 C2 113.8(3) . . ?
C6 N2 C19 119.9(3) . 2_776 ?
C2 N2 C19 126.2(3) . 2_776 ?
C1 N3 C7 122.1(3) . . ?
C1 N3 C4 112.7(3) . . ?
C7 N3 C4 125.1(3) . . ?
C6 N4 C8 119.8(3) . . ?
C6 N4 C4 113.2(3) . . ?
C8 N4 C4 125.9(3) . . ?
C9 N5 C10 112.4(3) . . ?
C9 N5 C7 122.8(3) . . ?
C10 N5 C7 124.1(3) . . ?
C11 N6 C8 122.7(3) . . ?
C11 N6 C10 111.7(3) . . ?
C8 N6 C10 124.1(3) . . ?
C9 N7 C13 123.1(3) . . ?
C9 N7 C12 112.0(3) . . ?
C13 N7 C12 124.5(3) . . ?
C11 N8 C14 123.0(3) . . ?
C11 N8 C12 111.9(3) . . ?
C14 N8 C12 124.0(3) . . ?
C15 N9 C13 121.9(3) . . ?
C15 N9 C16 111.1(3) . . ?
C13 N9 C16 123.6(3) . . ?
C17 N10 C14 123.1(3) . . ?
C17 N10 C16 112.8(3) . . ?
C14 N10 C16 124.1(3) . . ?
C15 N11 C18 111.8(3) . . ?
C15 N11 C19 123.6(3) . . ?
C18 N11 C19 124.0(3) . . ?
C17 N12 C20 121.7(3) . . ?
C17 N12 C18 111.7(3) . . ?
C20 N12 C18 123.4(3) . . ?
C21 N13 C40 121.6(3) . 2_665 ?
C21 N13 C22 113.3(3) . . ?
C40 N13 C22 124.8(3) 2_665 . ?
C26 N14 C22 113.6(3) . . ?
C26 N14 C39 120.3(3) . 2_665 ?
C22 N14 C39 126.0(3) . 2_665 ?
C21 N15 C24 113.6(3) . . ?
C21 N15 C27 121.6(3) . . ?
C24 N15 C27 124.8(3) . . ?
C26 N16 C28 120.7(3) . . ?
C26 N16 C24 113.3(3) . . ?
C28 N16 C24 125.1(3) . . ?
C29 N17 C30 112.7(3) . . ?
C29 N17 C27 123.3(3) . . ?
C30 N17 C27 123.8(3) . . ?
C31 N18 C28 123.5(3) . . ?
C31 N18 C30 111.7(3) . . ?
C28 N18 C30 121.0(3) . . ?
C29 N19 C33 120.6(3) . . ?
C29 N19 C32 111.5(3) . . ?
C33 N19 C32 120.6(3) . . ?
C31 N20 C34 123.7(3) . . ?
C31 N20 C32 112.5(3) . . ?
C34 N20 C32 123.6(3) . . ?
C35 N21 C36 113.5(3) . . ?
C35 N21 C33 122.4(3) . . ?
C36 N21 C33 123.6(3) . . ?
C37 N22 C34 121.7(3) . . ?
C37 N22 C36 112.7(3) . . ?
C34 N22 C36 124.0(3) . . ?
C35 N23 C39 123.8(3) . . ?
C35 N23 C38 112.8(3) . . ?
C39 N23 C38 123.2(3) . . ?
C37 N24 C40 122.5(3) . . ?
C37 N24 C38 111.9(3) . . ?
C40 N24 C38 123.1(3) . . ?

loop_
_geom_bond_atom_site_label_1
_geom_bond_atom_site_label_2
_geom_bond_distance
_geom_bond_site_symmetry_2
_geom_bond_publ_flag
Ba1 O7W 2.741(3) . ?
Ba1 O13 2.750(3) . ?
Ba1 O6 2.791(3) 2_776 ?
Ba1 O5 2.794(3) 2_776 ?
Ba1 O11 2.814(3) 2_665 ?
Ba1 O10 2.821(3) 2_665 ?
Ba1 O2W 2.840(3) . ?
Ba1 O1W 2.874(3) . ?
Ba1 O3W 2.963(3) . ?
Ba1 Ba2 4.5728(11) . ?
Ba2 O2 2.740(3) . ?
Ba2 O6W 2.743(3) . ?
Ba2 O8 2.753(2) . ?
Ba2 O5W 2.785(3) . ?
Ba2 O4W 2.786(4) . ?
Ba2 O2W 2.887(3) . ?
Ba2 O1 2.920(3) . ?
Ba2 O3W 2.957(4) . ?
Ba2 O1W 3.024(4) . ?
Ba2 O7 3.324(3) . ?
O1 C1 1.220(4) . ?
O2 C9 1.226(4) . ?
O3 C15 1.224(5) . ?
O4 C6 1.213(5) . ?
O5 C11 1.230(4) . ?
O6 C17 1.221(4) . ?
O7 C21 1.230(4) . ?
O8 C29 1.211(4) . ?
O9 C35 1.221(4) . ?
O10 C37 1.223(4) . ?
O11 C31 1.220(4) . ?
O12 C26 1.224(4) . ?
O13 S1 1.447(3) . ?
O14 S1 1.450(3) . ?
O15 S1 1.430(3) . ?
O16 S2 1.436(3) . ?
O17 S2 1.448(3) . ?
O18 S2 1.460(4) . ?
O19 S3 1.431(4) . ?
O20 S3 1.443(3) . ?
O21 S3 1.426(4) . ?
O22 S4 1.453(4) . ?
O23 S4 1.432(4) . ?
O24 S4 1.441(4) . ?
S1 C41 1.773(4) . ?
S2 C50 1.771(4) . ?
S3 C53 1.772(4) . ?
S4 C62 1.772(5) . ?
C1 N1 1.355(5) . ?
C1 N3 1.369(5) . ?
C2 N2 1.438(5) . ?
C2 N1 1.467(5) . ?
C2 C3 1.526(5) . ?
C2 C4 1.585(5) . ?
C4 N4 1.457(5) . ?
C4 N3 1.465(5) . ?
C4 C5 1.517(5) . ?
C6 N4 1.366(5) . ?
C6 N2 1.369(5) . ?
C7 N3 1.433(5) . ?
C7 N5 1.448(5) . ?
C8 N6 1.442(5) . ?
C8 N4 1.448(5) . ?
C9 N5 1.356(5) . ?
C9 N7 1.368(5) . ?
C10 N5 1.436(4) . ?
C10 N6 1.451(5) . ?
C10 C12 1.532(5) . ?
C11 N8 1.358(5) . ?
C11 N6 1.360(5) . ?
C12 N7 1.448(5) . ?
C12 N8 1.460(5) . ?
C13 N7 1.439(5) . ?
C13 N9 1.446(5) . ?
C14 N8 1.427(5) . ?
C14 N10 1.442(5) . ?
C15 N11 1.358(5) . ?
C15 N9 1.373(5) . ?
C16 N10 1.440(5) . ?
C16 N9 1.452(5) . ?
C16 C18 1.538(5) . ?
C17 N10 1.357(5) . ?
C17 N12 1.371(5) . ?
C18 N11 1.437(4) . ?
C18 N12 1.455(5) . ?
C19 N11 1.432(5) . ?
C19 N2 1.461(5) 2_776 ?
C20 N12 1.442(5) . ?
C20 N1 1.459(5) 2_776 ?
C21 N15 1.359(5) . ?
C21 N13 1.360(5) . ?
C22 N14 1.450(4) . ?
C22 N13 1.458(5) . ?
C22 C23 1.522(5) . ?
C22 C24 1.594(5) . ?
C24 N15 1.454(4) . ?
C24 N16 1.466(4) . ?
C24 C25 1.509(5) . ?
C26 N16 1.358(5) . ?
C26 N14 1.362(5) . ?
C27 N17 1.445(4) . ?
C27 N15 1.453(4) . ?
C28 N16 1.449(4) . ?
C28 N18 1.446(4) . ?
C29 N17 1.366(5) . ?
C29 N19 1.375(5) . ?
C30 N17 1.438(4) . ?
C30 N18 1.453(4) . ?
C30 C32 1.546(5) . ?
C31 N20 1.365(4) . ?
C31 N18 1.371(4) . ?
C32 N20 1.446(4) . ?
C32 N19 1.453(4) . ?
C33 N19 1.447(5) . ?
C33 N21 1.455(5) . ?
C34 N20 1.441(4) . ?
C34 N22 1.441(4) . ?
C35 N21 1.359(5) . ?
C35 N23 1.365(5) . ?
C36 N21 1.435(4) . ?
C36 N22 1.446(4) . ?
C36 C38 1.547(5) . ?
C37 N22 1.365(5) . ?
C37 N24 1.364(5) . ?
C38 N24 1.442(4) . ?
C38 N23 1.452(4) . ?
C39 N23 1.451(5) . ?
C39 N14 1.456(4) 2_665 ?
C40 N24 1.435(5) . ?
C40 N13 1.451(4) 2_665 ?
C41 C42 1.368(6) . ?
C41 C46 1.371(5) . ?
C42 C43 1.378(6) . ?
C43 C44 1.400(5) . ?
C44 C45 1.390(5) . ?
C44 C47 1.485(5) . ?
C45 C46 1.371(5) . ?
C47 C52 1.372(5) . ?
C47 C48 1.382(6) . ?
C48 C49 1.402(6) . ?
C49 C50 1.366(6) . ?
C50 C51 1.364(6) . ?
C51 C52 1.392(6) . ?
C53 C54 1.372(6) . ?
C53 C58 1.384(6) . ?
C54 C55 1.364(6) . ?
C55 C56 1.397(6) . ?
C56 C57 1.391(6) . ?
C56 C59 1.492(6) . ?
C57 C58 1.369(6) . ?
C59 C64 1.389(6) . ?
C59 C60 1.390(5) . ?
C60 C61 1.377(6) . ?
C61 C62 1.372(6) . ?
C62 C63 1.378(6) . ?
C63 C64 1.379(6) . ?

loop_
_geom_torsion_atom_site_label_1
_geom_torsion_atom_site_label_2
_geom_torsion_atom_site_label_3
_geom_torsion_atom_site_label_4
_geom_torsion
_geom_torsion_site_symmetry_1
_geom_torsion_site_symmetry_2
_geom_torsion_site_symmetry_3
_geom_torsion_site_symmetry_4
_geom_torsion_publ_flag
Ba1 O13 S1 O15 -94.5(4) . . . . ?
Ba1 O13 S1 O14 136.1(4) . . . . ?
Ba1 O13 S1 C41 20.8(4) . . . . ?
Ba2 O1 C1 N1 -177.3(4) . . . . ?
Ba2 O1 C1 N3 1.3(9) . . . . ?
N2 C2 C4 N4 -6.2(3) . . . . ?
N1 C2 C4 N4 110.2(3) . . . . ?
C3 C2 C4 N4 -128.7(3) . . . . ?
N2 C2 C4 N3 -122.4(3) . . . . ?
N1 C2 C4 N3 -6.1(3) . . . . ?
C3 C2 C4 N3 115.0(3) . . . . ?
N2 C2 C4 C5 115.4(3) . . . . ?
N1 C2 C4 C5 -128.2(3) . . . . ?
C3 C2 C4 C5 -7.1(5) . . . . ?
Ba2 O2 C9 N5 9.5(10) . . . . ?
Ba2 O2 C9 N7 -172.6(5) . . . . ?
Ba1 O5 C11 N8 15.4(9) 2_776 . . . ?
Ba1 O5 C11 N6 -166.2(4) 2_776 . . . ?
N5 C10 C12 N7 2.7(4) . . . . ?
N6 C10 C12 N7 -118.0(3) . . . . ?
N5 C10 C12 N8 122.2(3) . . . . ?
N6 C10 C12 N8 1.6(4) . . . . ?
Ba1 O6 C17 N10 -7.3(9) 2_776 . . . ?
Ba1 O6 C17 N12 174.3(4) 2_776 . . . ?
N10 C16 C18 N11 -126.6(3) . . . . ?
N9 C16 C18 N11 -7.5(4) . . . . ?
N10 C16 C18 N12 -6.4(4) . . . . ?
N9 C16 C18 N12 112.8(3) . . . . ?
Ba2 O7 C21 N15 -9.2(8) . . . . ?
Ba2 O7 C21 N13 170.4(3) . . . . ?
N14 C22 C24 N15 121.5(3) . . . . ?
N13 C22 C24 N15 4.7(3) . . . . ?
C23 C22 C24 N15 -116.1(3) . . . . ?
N14 C22 C24 N16 4.7(3) . . . . ?
N13 C22 C24 N16 -112.1(3) . . . . ?
C23 C22 C24 N16 127.1(3) . . . . ?
N14 C22 C24 C25 -117.0(3) . . . . ?
N13 C22 C24 C25 126.2(3) . . . . ?
C23 C22 C24 C25 5.4(5) . . . . ?
Ba2 O8 C29 N17 25.2(10) . . . . ?
Ba2 O8 C29 N19 -153.1(5) . . . . ?
Ba1 O11 C31 N20 -10.4(8) 2_665 . . . ?
Ba1 O11 C31 N18 172.0(4) 2_665 . . . ?
N17 C30 C32 N20 -130.3(3) . . . . ?
N18 C30 C32 N20 -10.8(3) . . . . ?
N17 C30 C32 N19 -10.6(3) . . . . ?
N18 C30 C32 N19 108.9(3) . . . . ?
Ba1 O10 C37 N22 7.5(8) 2_665 . . . ?
Ba1 O10 C37 N24 -173.4(4) 2_665 . . . ?
N21 C36 C38 N24 -115.8(3) . . . . ?
N22 C36 C38 N24 4.3(3) . . . . ?
N21 C36 C38 N23 4.2(3) . . . . ?
N22 C36 C38 N23 124.3(3) . . . . ?
O15 S1 C41 C42 54.2(4) . . . . ?
O13 S1 C41 C42 -65.3(4) . . . . ?
O14 S1 C41 C42 175.7(3) . . . . ?
O15 S1 C41 C46 -123.1(3) . . . . ?
O13 S1 C41 C46 117.4(3) . . . . ?
O14 S1 C41 C46 -1.5(4) . . . . ?
C46 C41 C42 C43 1.9(6) . . . . ?
S1 C41 C42 C43 -175.4(3) . . . . ?
C41 C42 C43 C44 -0.9(6) . . . . ?
C42 C43 C44 C45 -0.8(6) . . . . ?
C42 C43 C44 C47 179.2(4) . . . . ?
C43 C44 C45 C46 1.7(5) . . . . ?
C47 C44 C45 C46 -178.3(3) . . . . ?
C42 C41 C46 C45 -1.1(6) . . . . ?
S1 C41 C46 C45 176.2(3) . . . . ?
C44 C45 C46 C41 -0.8(6) . . . . ?
C45 C44 C47 C52 13.8(6) . . . . ?
C43 C44 C47 C52 -166.2(4) . . . . ?
C45 C44 C47 C48 -165.7(4) . . . . ?
C43 C44 C47 C48 14.3(6) . . . . ?
C52 C47 C48 C49 -1.0(7) . . . . ?
C44 C47 C48 C49 178.5(4) . . . . ?
C47 C48 C49 C50 -0.6(7) . . . . ?
C48 C49 C50 C51 1.8(7) . . . . ?
C48 C49 C50 S2 -177.0(4) . . . . ?
O16 S2 C50 C51 -106.2(4) . . . . ?
O17 S2 C50 C51 14.2(4) . . . . ?
O18 S2 C50 C51 135.6(4) . . . . ?
O16 S2 C50 C49 72.5(4) . . . . ?
O17 S2 C50 C49 -167.1(4) . . . . ?
O18 S2 C50 C49 -45.7(4) . . . . ?
C49 C50 C51 C52 -1.4(7) . . . . ?
S2 C50 C51 C52 177.3(3) . . . . ?
C48 C47 C52 C51 1.4(6) . . . . ?
C44 C47 C52 C51 -178.1(4) . . . . ?
C50 C51 C52 C47 -0.2(7) . . . . ?
O19 S3 C53 C54 -76.4(4) . . . . ?
O21 S3 C53 C54 163.1(4) . . . . ?
O20 S3 C53 C54 42.5(4) . . . . ?
O19 S3 C53 C58 106.6(4) . . . . ?
O21 S3 C53 C58 -13.9(4) . . . . ?
O20 S3 C53 C58 -134.5(4) . . . . ?
C58 C53 C54 C55 0.3(6) . . . . ?
S3 C53 C54 C55 -176.7(3) . . . . ?
C53 C54 C55 C56 0.1(6) . . . . ?
C54 C55 C56 C57 -0.6(6) . . . . ?
C54 C55 C56 C59 175.7(4) . . . . ?
C55 C56 C57 C58 0.6(6) . . . . ?
C59 C56 C57 C58 -175.7(4) . . . . ?
C56 C57 C58 C53 -0.2(7) . . . . ?
C54 C53 C58 C57 -0.3(6) . . . . ?
S3 C53 C58 C57 176.7(3) . . . . ?
C57 C56 C59 C64 -25.2(6) . . . . ?
C55 C56 C59 C64 158.7(4) . . . . ?
C57 C56 C59 C60 153.5(4) . . . . ?
C55 C56 C59 C60 -22.7(6) . . . . ?
C64 C59 C60 C61 -0.7(6) . . . . ?
C56 C59 C60 C61 -179.3(4) . . . . ?
C59 C60 C61 C62 1.0(7) . . . . ?
C60 C61 C62 C63 -0.8(6) . . . . ?
C60 C61 C62 S4 -178.5(3) . . . . ?
O23 S4 C62 C61 122.9(4) . . . . ?
O24 S4 C62 C61 -117.9(4) . . . . ?
O22 S4 C62 C61 1.6(4) . . . . ?
O23 S4 C62 C63 -54.7(4) . . . . ?
O24 S4 C62 C63 64.5(4) . . . . ?
O22 S4 C62 C63 -176.1(4) . . . . ?
C61 C62 C63 C64 0.3(6) . . . . ?
S4 C62 C63 C64 178.0(3) . . . . ?
C62 C63 C64 C59 0.0(6) . . . . ?
C60 C59 C64 C63 0.2(6) . . . . ?
C56 C59 C64 C63 178.8(4) . . . . ?
O1 C1 N1 C20 10.4(6) . . . 2_776 ?
N3 C1 N1 C20 -168.5(3) . . . 2_776 ?
O1 C1 N1 C2 176.6(4) . . . . ?
N3 C1 N1 C2 -2.2(4) . . . . ?
N2 C2 N1 C1 114.4(4) . . . . ?
C3 C2 N1 C1 -117.9(4) . . . . ?
C4 C2 N1 C1 5.3(4) . . . . ?
N2 C2 N1 C20 -79.8(4) . . . 2_776 ?
C3 C2 N1 C20 47.9(5) . . . 2_776 ?
C4 C2 N1 C20 171.1(3) . . . 2_776 ?
O4 C6 N2 C2 177.5(4) . . . . ?
N4 C6 N2 C2 -3.0(4) . . . . ?
O4 C6 N2 C19 -4.9(6) . . . 2_776 ?
N4 C6 N2 C19 174.5(3) . . . 2_776 ?
N1 C2 N2 C6 -102.8(4) . . . . ?
C3 C2 N2 C6 129.9(4) . . . . ?
C4 C2 N2 C6 5.9(4) . . . . ?
N1 C2 N2 C19 79.9(4) . . . 2_776 ?
C3 C2 N2 C19 -47.5(5) . . . 2_776 ?
C4 C2 N2 C19 -171.5(3) . . . 2_776 ?
O1 C1 N3 C7 0.3(6) . . . . ?
N1 C1 N3 C7 179.2(3) . . . . ?
O1 C1 N3 C4 178.7(4) . . . . ?
N1 C1 N3 C4 -2.4(4) . . . . ?
N5 C7 N3 C1 92.1(4) . . . . ?
N5 C7 N3 C4 -86.1(4) . . . . ?
N4 C4 N3 C1 -103.4(4) . . . . ?
C5 C4 N3 C1 129.7(4) . . . . ?
C2 C4 N3 C1 5.5(4) . . . . ?
N4 C4 N3 C7 74.9(4) . . . . ?
C5 C4 N3 C7 -51.9(5) . . . . ?
C2 C4 N3 C7 -176.2(3) . . . . ?
O4 C6 N4 C8 9.3(6) . . . . ?
N2 C6 N4 C8 -170.2(3) . . . . ?
O4 C6 N4 C4 177.8(4) . . . . ?
N2 C6 N4 C4 -1.7(4) . . . . ?
N6 C8 N4 C6 -104.1(4) . . . . ?
N6 C8 N4 C4 89.0(4) . . . . ?
N3 C4 N4 C6 114.2(4) . . . . ?
C5 C4 N4 C6 -118.8(4) . . . . ?
C2 C4 N4 C6 5.0(4) . . . . ?
N3 C4 N4 C8 -78.1(4) . . . . ?
C5 C4 N4 C8 48.9(5) . . . . ?
C2 C4 N4 C8 172.7(3) . . . . ?
O2 C9 N5 C10 176.9(4) . . . . ?
N7 C9 N5 C10 -1.3(4) . . . . ?
O2 C9 N5 C7 6.3(6) . . . . ?
N7 C9 N5 C7 -171.9(3) . . . . ?
N6 C10 N5 C9 111.9(4) . . . . ?
C12 C10 N5 C9 -1.0(4) . . . . ?
N6 C10 N5 C7 -77.6(4) . . . . ?
C12 C10 N5 C7 169.5(3) . . . . ?
N3 C7 N5 C9 -103.2(4) . . . . ?
N3 C7 N5 C10 87.3(4) . . . . ?
O5 C11 N6 C8 -5.6(6) . . . . ?
N8 C11 N6 C8 173.0(3) . . . . ?
O5 C11 N6 C10 -172.1(3) . . . . ?
N8 C11 N6 C10 6.4(4) . . . . ?
N4 C8 N6 C11 110.8(4) . . . . ?
N4 C8 N6 C10 -84.4(4) . . . . ?
N5 C10 N6 C11 -117.8(4) . . . . ?
C12 C10 N6 C11 -4.9(4) . . . . ?
N5 C10 N6 C8 75.9(5) . . . . ?
C12 C10 N6 C8 -171.2(3) . . . . ?
O2 C9 N7 C13 -1.6(6) . . . . ?
N5 C9 N7 C13 176.7(3) . . . . ?
O2 C9 N7 C12 -175.0(4) . . . . ?
N5 C9 N7 C12 3.3(4) . . . . ?
N9 C13 N7 C9 103.8(4) . . . . ?
N9 C13 N7 C12 -83.6(5) . . . . ?
N8 C12 N7 C9 -115.0(4) . . . . ?
C10 C12 N7 C9 -3.7(4) . . . . ?
N8 C12 N7 C13 71.6(5) . . . . ?
C10 C12 N7 C13 -177.0(3) . . . . ?
O5 C11 N8 C14 5.2(6) . . . . ?
N6 C11 N8 C14 -173.3(3) . . . . ?
O5 C11 N8 C12 173.3(3) . . . . ?
N6 C11 N8 C12 -5.3(4) . . . . ?
N10 C14 N8 C11 -102.1(4) . . . . ?
N10 C14 N8 C12 91.3(4) . . . . ?
N7 C12 N8 C11 113.4(4) . . . . ?
C10 C12 N8 C11 2.1(4) . . . . ?
N7 C12 N8 C14 -78.7(4) . . . . ?
C10 C12 N8 C14 170.0(3) . . . . ?
O3 C15 N9 C13 12.6(6) . . . . ?
N11 C15 N9 C13 -166.7(3) . . . . ?
O3 C15 N9 C16 172.5(4) . . . . ?
N11 C15 N9 C16 -6.8(4) . . . . ?
N7 C13 N9 C15 -110.9(4) . . . . ?
N7 C13 N9 C16 91.7(4) . . . . ?
N10 C16 N9 C15 120.3(4) . . . . ?
C18 C16 N9 C15 8.9(4) . . . . ?
N10 C16 N9 C13 -80.2(4) . . . . ?
C18 C16 N9 C13 168.4(3) . . . . ?
O6 C17 N10 C14 0.8(6) . . . . ?
N12 C17 N10 C14 179.4(3) . . . . ?
O6 C17 N10 C16 -179.8(4) . . . . ?
N12 C17 N10 C16 -1.2(4) . . . . ?
N8 C14 N10 C17 94.8(4) . . . . ?
N8 C14 N10 C16 -84.6(4) . . . . ?
N9 C16 N10 C17 -106.4(4) . . . . ?
C18 C16 N10 C17 4.9(4) . . . . ?
N9 C16 N10 C14 73.0(4) . . . . ?
C18 C16 N10 C14 -175.7(3) . . . . ?
O3 C15 N11 C18 -177.9(4) . . . . ?
N9 C15 N11 C18 1.4(4) . . . . ?
O3 C15 N11 C19 -6.1(7) . . . . ?
N9 C15 N11 C19 173.3(3) . . . . ?
N12 C18 N11 C15 -108.1(4) . . . . ?
C16 C18 N11 C15 4.0(4) . . . . ?
N12 C18 N11 C19 80.1(5) . . . . ?
C16 C18 N11 C19 -167.8(3) . . . . ?
N2 C19 N11 C15 107.4(4) 2_776 . . . ?
N2 C19 N11 C18 -81.7(5) 2_776 . . . ?
O6 C17 N12 C20 14.8(6) . . . . ?
N10 C17 N12 C20 -163.8(3) . . . . ?
O6 C17 N12 C18 175.1(4) . . . . ?
N10 C17 N12 C18 -3.5(4) . . . . ?
N1 C20 N12 C17 -117.2(4) 2_776 . . . ?
N1 C20 N12 C18 84.7(4) 2_776 . . . ?
N11 C18 N12 C17 118.9(4) . . . . ?
C16 C18 N12 C17 6.2(4) . . . . ?
N11 C18 N12 C20 -81.2(4) . . . . ?
C16 C18 N12 C20 166.2(3) . . . . ?
O7 C21 N13 C40 -4.5(6) . . . 2_665 ?
N15 C21 N13 C40 175.2(3) . . . 2_665 ?
O7 C21 N13 C22 -179.0(4) . . . . ?
N15 C21 N13 C22 0.7(4) . . . . ?
N14 C22 N13 C21 -112.7(3) . . . . ?
C23 C22 N13 C21 119.9(4) . . . . ?
C24 C22 N13 C21 -3.5(4) . . . . ?
N14 C22 N13 C40 73.0(4) . . . 2_665 ?
C23 C22 N13 C40 -54.4(5) . . . 2_665 ?
C24 C22 N13 C40 -177.8(3) . . . 2_665 ?
O12 C26 N14 C22 -179.0(4) . . . . ?
N16 C26 N14 C22 0.2(4) . . . . ?
O12 C26 N14 C39 4.1(6) . . . 2_665 ?
N16 C26 N14 C39 -176.7(3) . . . 2_665 ?
N13 C22 N14 C26 105.8(3) . . . . ?
C23 C22 N14 C26 -127.4(3) . . . . ?
C24 C22 N14 C26 -3.2(4) . . . . ?
N13 C22 N14 C39 -77.5(4) . . . 2_665 ?
C23 C22 N14 C39 49.3(5) . . . 2_665 ?
C24 C22 N14 C39 173.5(3) . . . 2_665 ?
O7 C21 N15 C24 -177.4(3) . . . . ?
N13 C21 N15 C24 2.9(4) . . . . ?
O7 C21 N15 C27 2.6(6) . . . . ?
N13 C21 N15 C27 -177.1(3) . . . . ?
N16 C24 N15 C21 103.6(3) . . . . ?
C25 C24 N15 C21 -127.9(3) . . . . ?
C22 C24 N15 C21 -4.8(4) . . . . ?
N16 C24 N15 C27 -76.4(4) . . . . ?
C25 C24 N15 C27 52.1(4) . . . . ?
C22 C24 N15 C27 175.2(3) . . . . ?
N17 C27 N15 C21 -93.9(4) . . . . ?
N17 C27 N15 C24 86.1(4) . . . . ?
O12 C26 N16 C28 -7.1(6) . . . . ?
N14 C26 N16 C28 173.8(3) . . . . ?
O12 C26 N16 C24 -177.4(4) . . . . ?
N14 C26 N16 C24 3.4(4) . . . . ?
N18 C28 N16 C26 103.0(4) . . . . ?
N18 C28 N16 C24 -87.8(4) . . . . ?
N15 C24 N16 C26 -113.7(3) . . . . ?
C25 C24 N16 C26 117.9(3) . . . . ?
C22 C24 N16 C26 -5.1(4) . . . . ?
N15 C24 N16 C28 76.4(4) . . . . ?
C25 C24 N16 C28 -51.9(5) . . . . ?
C22 C24 N16 C28 -174.9(3) . . . . ?
O8 C29 N17 C30 -177.3(3) . . . . ?
N19 C29 N17 C30 1.2(4) . . . . ?
O8 C29 N17 C27 -2.5(6) . . . . ?
N19 C29 N17 C27 176.0(3) . . . . ?
N18 C30 N17 C29 -105.3(3) . . . . ?
C32 C30 N17 C29 6.2(4) . . . . ?
N18 C30 N17 C27 79.9(4) . . . . ?
C32 C30 N17 C27 -168.6(3) . . . . ?
N15 C27 N17 C29 100.2(4) . . . . ?
N15 C27 N17 C30 -85.6(4) . . . . ?
O11 C31 N18 C28 16.6(5) . . . . ?
N20 C31 N18 C28 -161.3(3) . . . . ?
O11 C31 N18 C30 174.8(3) . . . . ?
N20 C31 N18 C30 -3.1(4) . . . . ?
N16 C28 N18 C31 -115.6(4) . . . . ?
N16 C28 N18 C30 88.1(4) . . . . ?
N17 C30 N18 C31 120.4(3) . . . . ?
C32 C30 N18 C31 8.9(4) . . . . ?
N17 C30 N18 C28 -80.7(4) . . . . ?
C32 C30 N18 C28 167.8(3) . . . . ?
O8 C29 N19 C33 19.2(5) . . . . ?
N17 C29 N19 C33 -159.4(3) . . . . ?
O8 C29 N19 C32 169.6(3) . . . . ?
N17 C29 N19 C32 -8.9(4) . . . . ?
N21 C33 N19 C29 -119.3(4) . . . . ?
N21 C33 N19 C32 92.9(4) . . . . ?
N20 C32 N19 C29 123.3(3) . . . . ?
C30 C32 N19 C29 12.2(4) . . . . ?
N20 C32 N19 C33 -86.3(4) . . . . ?
C30 C32 N19 C33 162.7(3) . . . . ?
O11 C31 N20 C34 1.7(5) . . . . ?
N18 C31 N20 C34 179.6(3) . . . . ?
O11 C31 N20 C32 177.3(3) . . . . ?
N18 C31 N20 C32 -4.8(4) . . . . ?
N22 C34 N20 C31 96.4(4) . . . . ?
N22 C34 N20 C32 -78.6(4) . . . . ?
N19 C32 N20 C31 -101.1(3) . . . . ?
C30 C32 N20 C31 10.0(4) . . . . ?
N19 C32 N20 C34 74.4(4) . . . . ?
C30 C32 N20 C34 -174.5(3) . . . . ?
O9 C35 N21 C36 -174.5(4) . . . . ?
N23 C35 N21 C36 2.8(4) . . . . ?
O9 C35 N21 C33 -2.0(6) . . . . ?
N23 C35 N21 C33 175.3(3) . . . . ?
N22 C36 N21 C35 -115.6(3) . . . . ?
C38 C36 N21 C35 -4.5(4) . . . . ?
N22 C36 N21 C33 72.0(4) . . . . ?
C38 C36 N21 C33 -176.9(3) . . . . ?
N19 C33 N21 C35 107.7(4) . . . . ?
N19 C33 N21 C36 -80.6(4) . . . . ?
O10 C37 N22 C34 9.7(5) . . . . ?
N24 C37 N22 C34 -169.6(3) . . . . ?
O10 C37 N22 C36 175.7(3) . . . . ?
N24 C37 N22 C36 -3.5(4) . . . . ?
N20 C34 N22 C37 -105.2(4) . . . . ?
N20 C34 N22 C36 90.3(4) . . . . ?
N21 C36 N22 C37 110.7(3) . . . . ?
C38 C36 N22 C37 -0.7(4) . . . . ?
N21 C36 N22 C34 -83.7(4) . . . . ?
C38 C36 N22 C34 165.0(3) . . . . ?
O9 C35 N23 C39 2.6(6) . . . . ?
N21 C35 N23 C39 -174.7(3) . . . . ?
O9 C35 N23 C38 177.7(4) . . . . ?
N21 C35 N23 C38 0.3(4) . . . . ?
N14 C39 N23 C35 -101.2(4) 2_665 . . . ?
N14 C39 N23 C38 84.2(4) 2_665 . . . ?
N24 C38 N23 C35 109.2(4) . . . . ?
C36 C38 N23 C35 -2.9(4) . . . . ?
N24 C38 N23 C39 -75.7(4) . . . . ?
C36 C38 N23 C39 172.2(3) . . . . ?
O10 C37 N24 C40 -10.1(6) . . . . ?
N22 C37 N24 C40 169.2(3) . . . . ?
O10 C37 N24 C38 -172.6(3) . . . . ?
N22 C37 N24 C38 6.6(4) . . . . ?
N13 C40 N24 C37 110.0(4) 2_665 . . . ?
N13 C40 N24 C38 -89.4(4) 2_665 . . . ?
N23 C38 N24 C37 -118.3(3) . . . . ?
C36 C38 N24 C37 -6.8(4) . . . . ?
N23 C38 N24 C40 79.3(4) . . . . ?
C36 C38 N24 C40 -169.2(3) . . . . ?

loop_
_platon_squeeze_void_nr
_platon_squeeze_void_average_x
_platon_squeeze_void_average_y
_platon_squeeze_void_average_z
_platon_squeeze_void_volume
_platon_squeeze_void_count_electrons
_platon_squeeze_void_content
1 0.000 0.000 0.500 91 14 ' '
2 -0.105 -0.006 0.889 63 16 ' '
3 0.000 0.500 0.500 137 26 ' '
4 0.000 0.500 0.000 41 16 ' '
5 0.105 1.006 0.111 63 16 ' '
6 0.500 0.774 0.500 490 128 ' '
7 0.406 0.906 -0.005 21 8 ' '
8 0.500 0.500 1.000 94 12 ' '
9 0.594 0.094 1.005 22 8 ' '
